data_1506676
loop_
_publ_author_name
'Prandi, Cristina'
'Deagostino, Annamaria'
'Venturello, Paolo'
'Occhiato, Ernesto G.'

_publ_section_title
;
 Stereoselective synthesis of spirocyclic ketones by Nazarov reaction.
;
_journal_issue 20
_journal_name_full 'Organic letters'
_journal_page_first 4345
_journal_page_last 4348
_journal_paper_doi 10.1021/ol051464a
_journal_volume 7
_journal_year 2005
_chemical_formula_sum 'C13 H18 O2'
_chemical_formula_weight 206
_chemical_name_systematic 4,4,7-trimethyl-6-oxaspiro[4.5]dec-2-en-1-one
_space_group_IT_number 14
_symmetry_cell_setting monoclinic
_symmetry_Int_Tables_number 14
_symmetry_space_group_name_Hall '-P 2yab'
_symmetry_space_group_name_H-M 'P 1 21/a 1'
_atom_sites_solution_hydrogens geom
_atom_sites_solution_primary direct
_atom_sites_solution_secondary difmap
_audit_creation_method SHELXL-97
_cell_angle_alpha 90.00
_cell_angle_beta 107.3(5)
_cell_angle_gamma 90.00
_cell_formula_units_Z 4
_cell_length_a 13.38(5)
_cell_length_b 6.27(9)
_cell_length_c 13.70(0)
_cell_measurement_temperature 100
_cell_volume 1097(17)
_computing_cell_refinement 'CrysAlis RED 1.171.26 (OXford Diffraction)'
_computing_data_collection 'CrysAlis CCD 1.171.26 (OXford Diffraction)'
_computing_data_reduction 'CrysAlis RED 1.171.26 (OXford Diffraction)'
_computing_molecular_graphics 'ORTEP3 for Windows  (Farrugia, L. J., 1997) '
_computing_structure_refinement 'SHELXL-97 (Sheldrick, 1997)'
_computing_structure_solution 'Sir2004 (Burla, 2005)'
_diffrn_ambient_temperature 100(2)
_diffrn_measured_fraction_theta_full 0.938
_diffrn_measured_fraction_theta_max 0.938
_diffrn_radiation_monochromator graphite
_diffrn_radiation_probe x-ray
_diffrn_radiation_type MoK\a
_diffrn_radiation_wavelength 0.71073
_diffrn_reflns_av_R_equivalents 0.0405
_diffrn_reflns_av_sigmaI/netI 0.0437
_diffrn_reflns_limit_h_max 15
_diffrn_reflns_limit_h_min -18
_diffrn_reflns_limit_k_max 8
_diffrn_reflns_limit_k_min -8
_diffrn_reflns_limit_l_max 17
_diffrn_reflns_limit_l_min -18
_diffrn_reflns_number 7405
_diffrn_reflns_theta_full 29.43
_diffrn_reflns_theta_max 29.43
_diffrn_reflns_theta_min 4.45
_diffrn_source 'fine-focus sealed tube'
_diffrn_source_type 'Xcalibur (Oxford Diffraction)  '
_exptl_absorpt_coefficient_mu 0.057
_exptl_absorpt_correction_T_max 1.3134
_exptl_absorpt_correction_T_min 0.9262
_exptl_absorpt_correction_type
;
  'SADABS: Area-Detector
 Absorption Correction. (1996)'
;
_exptl_crystal_colour 'Colorless '
_exptl_crystal_density_diffrn 0.799
_exptl_crystal_density_method 'not measured'
_exptl_crystal_F_000 296
_exptl_crystal_size_max 0.5
_exptl_crystal_size_mid 0.4
_exptl_crystal_size_min 0.1
_refine_diff_density_max 0.309
_refine_diff_density_min -0.247
_refine_diff_density_rms 0.055
_refine_ls_extinction_coef 0.000(3)
_refine_ls_extinction_expression Fc^*^=kFc[1+0.001xFc^2^\l^3^/sin(2\q)]^-1/4^
_refine_ls_extinction_method SHELXL
_refine_ls_goodness_of_fit_ref 1.072
_refine_ls_hydrogen_treatment mixed
_refine_ls_matrix_type full
_refine_ls_number_parameters 200
_refine_ls_number_reflns 2856
_refine_ls_number_restraints 0
_refine_ls_restrained_S_all 1.072
_refine_ls_R_factor_all 0.0965
_refine_ls_R_factor_gt 0.0638
_refine_ls_shift/su_max 1.032
_refine_ls_shift/su_mean 0.007
_refine_ls_structure_factor_coef Fsqd
_refine_ls_weighting_details 'calc w=1/[\s^2^(Fo^2^)+(0.0495P)^2^+0.9497P] where P=(Fo^2^+2Fc^2^)/3'
_refine_ls_weighting_scheme calc
_refine_ls_wR_factor_gt 0.1319
_refine_ls_wR_factor_ref 0.1517
_reflns_number_gt 2048
_reflns_number_total 2856
_reflns_threshold_expression >2sigma(I)
_cod_data_source_file ol051464asi20050623_024658.cif
_cod_data_source_block cri2_lt
_cod_original_cell_volume 1099.0
_cod_original_sg_symbol_H-M 'P 21/a'
_cod_database_code 1506676

loop_
_symmetry_equiv_pos_as_xyz
'x, y, z'
'-x+1/2, y+1/2, -z'
'-x, -y, -z'
'x-1/2, -y-1/2, z'

loop_
_atom_site_label
_atom_site_type_symbol
_atom_site_fract_x
_atom_site_fract_y
_atom_site_fract_z
_atom_site_U_iso_or_equiv
_atom_site_adp_type
_atom_site_occupancy
_atom_site_symmetry_multiplicity
_atom_site_calc_flag
O6 O 0.11051(9) 0.3174(2) 0.29535(9) 0.0191(3) Uani 1 1 d
O1 O -0.02593(10) 0.2031(3) 0.10525(11) 0.0332(4) Uani 1 1 d
C1 C 0.06360(13) 0.2617(3) 0.11777(14) 0.0212(4) Uani 1 1 d
C9 C 0.09608(17) 0.7737(3) 0.27770(18) 0.0302(5) Uani 1 1 d
C2 C 0.13043(14) 0.2101(4) 0.05424(16) 0.0286(5) Uani 1 1 d
C10 C 0.06991(14) 0.6290(3) 0.18399(16) 0.0243(4) Uani 1 1 d
C7 C 0.13781(14) 0.4481(3) 0.38561(14) 0.0248(4) Uani 1 1 d
C3 C 0.22577(15) 0.2918(4) 0.09697(16) 0.0292(5) Uani 1 1 d
C5 C 0.12420(12) 0.4107(3) 0.20488(13) 0.0178(4) Uani 1 1 d
C4 C 0.24025(12) 0.4002(3) 0.19877(14) 0.0202(4) Uani 1 1 d
C8 C 0.07681(16) 0.6549(3) 0.36735(16) 0.0283(5) Uani 1 1 d
C13 C 0.11783(18) 0.3126(4) 0.46845(16) 0.0361(5) Uani 1 1 d
C12 C 0.29751(16) 0.6121(4) 0.2014(2) 0.0338(5) Uani 1 1 d
C11 C 0.31072(15) 0.2521(4) 0.28007(17) 0.0325(5) Uani 1 1 d
H12A H 0.257(2) 0.704(4) 0.149(2) 0.036(7) Uiso 1 1 d
H12C H 0.313(2) 0.683(5) 0.272(2) 0.046(8) Uiso 1 1 d
H11A H 0.378(2) 0.224(4) 0.2615(19) 0.039(7) Uiso 1 1 d
H11C H 0.3288(19) 0.326(4) 0.346(2) 0.039(7) Uiso 1 1 d
H11B H 0.274(2) 0.101(5) 0.286(2) 0.059(9) Uiso 1 1 d
H12B H 0.366(2) 0.591(4) 0.1841(19) 0.041(7) Uiso 1 1 d
H2A H 0.1054(18) 0.126(4) -0.0103(18) 0.030(6) Uiso 1 1 d
H3A H 0.286(2) 0.288(4) 0.066(2) 0.046(7) Uiso 1 1 d
H13A H 0.044(2) 0.277(4) 0.454(2) 0.043(7) Uiso 1 1 d
H13C H 0.138(2) 0.393(4) 0.538(2) 0.041(7) Uiso 1 1 d
H13B H 0.156(2) 0.173(5) 0.473(2) 0.057(8) Uiso 1 1 d
H7A H 0.2146(16) 0.493(4) 0.4022(16) 0.020(5) Uiso 1 1 d
H10B H 0.0877(17) 0.695(4) 0.1262(17) 0.025(6) Uiso 1 1 d
H8A H -0.0007(18) 0.621(4) 0.3513(17) 0.029(6) Uiso 1 1 d
H10A H -0.0085(18) 0.597(4) 0.1638(17) 0.030(6) Uiso 1 1 d
H8B H 0.0958(19) 0.743(4) 0.431(2) 0.037(7) Uiso 1 1 d
H9B H 0.173(2) 0.818(4) 0.2948(19) 0.042(7) Uiso 1 1 d
H9A H 0.055(2) 0.899(5) 0.262(2) 0.047(8) Uiso 1 1 d

loop_
_atom_site_aniso_label
_atom_site_aniso_U_11
_atom_site_aniso_U_22
_atom_site_aniso_U_33
_atom_site_aniso_U_23
_atom_site_aniso_U_13
_atom_site_aniso_U_12
O6 0.0181(6) 0.0207(7) 0.0188(6) -0.0009(5) 0.0059(5) -0.0020(5)
O1 0.0178(6) 0.0502(10) 0.0320(8) -0.0115(7) 0.0081(5) -0.0114(6)
C1 0.0166(8) 0.0237(9) 0.0217(8) -0.0003(7) 0.0032(6) -0.0011(7)
C9 0.0275(10) 0.0196(10) 0.0467(13) -0.0029(9) 0.0160(9) -0.0003(8)
C2 0.0193(8) 0.0399(12) 0.0265(10) -0.0126(9) 0.0066(7) -0.0011(8)
C10 0.0179(8) 0.0237(10) 0.0315(10) 0.0066(8) 0.0078(7) 0.0019(7)
C7 0.0196(8) 0.0322(11) 0.0210(9) -0.0052(8) 0.0038(7) 0.0000(8)
C3 0.0205(9) 0.0369(12) 0.0314(10) -0.0078(9) 0.0096(7) 0.0005(8)
C5 0.0140(7) 0.0205(9) 0.0188(8) -0.0002(7) 0.0049(6) -0.0012(6)
C4 0.0128(7) 0.0253(9) 0.0226(9) -0.0006(7) 0.0058(6) -0.0023(7)
C8 0.0252(9) 0.0292(11) 0.0319(11) -0.0096(9) 0.0109(8) -0.0027(8)
C13 0.0340(11) 0.0519(15) 0.0223(10) 0.0034(10) 0.0081(8) 0.0073(11)
C12 0.0229(10) 0.0301(11) 0.0532(14) -0.0013(11) 0.0188(9) -0.0057(8)
C11 0.0186(9) 0.0460(14) 0.0328(11) 0.0086(10) 0.0076(8) 0.0091(9)

loop_
_atom_type_symbol
_atom_type_description
_atom_type_scat_dispersion_real
_atom_type_scat_dispersion_imag
_atom_type_scat_source
C C 0.0033 0.0016 'International Tables Vol C Tables 4.2.6.8 and 6.1.1.4'
H H 0.0000 0.0000 'International Tables Vol C Tables 4.2.6.8 and 6.1.1.4'
O O 0.0106 0.0060 'International Tables Vol C Tables 4.2.6.8 and 6.1.1.4'

loop_
_geom_angle_atom_site_label_1
_geom_angle_atom_site_label_2
_geom_angle_atom_site_label_3
_geom_angle
C5 O6 C7 116.49(14)
O1 C1 C2 127.09(18)
O1 C1 C5 124.14(17)
C2 C1 C5 108.76(15)
C8 C9 C10 109.61(17)
C3 C2 C1 109.20(17)
C9 C10 C5 113.38(16)
O6 C7 C13 105.62(17)
O6 C7 C8 111.17(15)
C13 C7 C8 113.65(18)
C2 C3 C4 114.81(17)
O6 C5 C10 110.51(14)
O6 C5 C1 104.37(14)
C10 C5 C1 106.65(14)
O6 C5 C4 114.21(13)
C10 C5 C4 116.38(15)
C1 C5 C4 103.41(14)
C3 C4 C12 109.78(17)
C3 C4 C11 106.13(17)
C12 C4 C11 108.30(17)
C3 C4 C5 102.11(14)
C12 C4 C5 117.10(16)
C11 C4 C5 112.74(15)
C7 C8 C9 109.89(17)

loop_
_geom_bond_atom_site_label_1
_geom_bond_atom_site_label_2
_geom_bond_distance
O6 C5 1.431(2)
O6 C7 1.437(2)
O1 C1 1.216(2)
C1 C2 1.458(3)
C1 C5 1.543(2)
C9 C8 1.523(3)
C9 C10 1.526(3)
C2 C3 1.337(3)
C10 C5 1.538(3)
C7 C13 1.505(3)
C7 C8 1.515(3)
C3 C4 1.512(3)
C5 C4 1.582(2)
C4 C12 1.530(3)
C4 C11 1.539(3)
